data_4032533
loop_
_publ_author_name
'Tumula, Nagaraju'
'Jatangi, Nagesh'
'Palakodety, Radha Krishna'
'Balasubramanian, Sridhar'
'Nakka, Mangarao'

_publ_section_title
;
 I2-Catalyzed Oxidative N-S Bond Formation: Metal-Free Regiospecific
 Synthesis of N-Fused and 3,4-Disubstituted 5-Imino-1,2,4-thiadiazoles.
;
_journal_issue 10
_journal_name_full 'The Journal of organic chemistry'
_journal_page_first 5310
_journal_page_last 5316
_journal_paper_doi 10.1021/acs.joc.7b00646
_journal_volume 82
_journal_year 2017
_chemical_formula_moiety 'C13 H13 N3 O S'
_chemical_formula_sum 'C13 H13 N3 O S'
_chemical_formula_weight 259.32
_space_group_crystal_system triclinic
_space_group_IT_number 2
_space_group_name_Hall '-P 1'
_space_group_name_H-M_alt 'P -1'
_symmetry_space_group_name_Hall '-P 1'
_symmetry_space_group_name_H-M 'P -1'
_atom_sites_solution_hydrogens mixed
_audit_creation_method SHELXL-2014/7
_cell_angle_alpha 70.464(3)
_cell_angle_beta 74.325(3)
_cell_angle_gamma 73.849(3)
_cell_formula_units_Z 2
_cell_length_a 7.5226(13)
_cell_length_b 8.7242(15)
_cell_length_c 10.8567(19)
_cell_measurement_reflns_used 2511
_cell_measurement_temperature 294(2)
_cell_measurement_theta_max 27.40
_cell_measurement_theta_min 2.53
_cell_volume 632.52(19)
_computing_cell_refinement 'SAINT (Bruker, 2001)'
_computing_data_collection 'SMART (Bruker, 2001)'
_computing_data_reduction 'SAINT (Bruker, 2001)'
_computing_molecular_graphics 'SHELXL2014 (Sheldrick, 2015)'
_computing_publication_material 'SHELXL2014 (Sheldrick, 2015)'
_computing_structure_refinement 'SHELXL-2014/7 (Sheldrick, 2015)'
_computing_structure_solution 'SHELXL-2014/7 (Sheldrick, 2015)'
_diffrn_ambient_temperature 294(2)
_diffrn_measured_fraction_theta_full 0.998
_diffrn_measured_fraction_theta_max 0.945
_diffrn_measurement_device_type 'Bruker SMART APEX CCD area-detector'
_diffrn_measurement_method \w
_diffrn_radiation_type MoK\a
_diffrn_radiation_wavelength 0.71073
_diffrn_reflns_av_R_equivalents 0.0220
_diffrn_reflns_av_unetI/netI 0.0254
_diffrn_reflns_Laue_measured_fraction_full 0.998
_diffrn_reflns_Laue_measured_fraction_max 0.945
_diffrn_reflns_limit_h_max 9
_diffrn_reflns_limit_h_min -9
_diffrn_reflns_limit_k_max 11
_diffrn_reflns_limit_k_min -11
_diffrn_reflns_limit_l_max 14
_diffrn_reflns_limit_l_min -14
_diffrn_reflns_number 7491
_diffrn_reflns_point_group_measured_fraction_full 0.998
_diffrn_reflns_point_group_measured_fraction_max 0.945
_diffrn_reflns_theta_full 25.242
_diffrn_reflns_theta_max 28.319
_diffrn_reflns_theta_min 2.030
_exptl_absorpt_coefficient_mu 0.247
_exptl_absorpt_correction_T_max 0.96
_exptl_absorpt_correction_T_min 0.93
_exptl_absorpt_correction_type multi-scan
_exptl_absorpt_process_details 'SADABS; Bruker,2001'
_exptl_crystal_colour colorless
_exptl_crystal_density_diffrn 1.362
_exptl_crystal_description block
_exptl_crystal_F_000 272
_exptl_crystal_size_max 0.210
_exptl_crystal_size_mid 0.170
_exptl_crystal_size_min 0.090
_refine_diff_density_max 0.189
_refine_diff_density_min -0.228
_refine_diff_density_rms 0.045
_refine_ls_extinction_method none
_refine_ls_goodness_of_fit_ref 1.038
_refine_ls_hydrogen_treatment mixed
_refine_ls_matrix_type full
_refine_ls_number_parameters 172
_refine_ls_number_reflns 2972
_refine_ls_number_restraints 0
_refine_ls_restrained_S_all 1.038
_refine_ls_R_factor_all 0.0619
_refine_ls_R_factor_gt 0.0487
_refine_ls_shift/su_max 0.000
_refine_ls_shift/su_mean 0.000
_refine_ls_structure_factor_coef Fsqd
_refine_ls_weighting_details 'w=1/[\s^2^(Fo^2^)+(0.0507P)^2^+0.1932P] where P=(Fo^2^+2Fc^2^)/3'
_refine_ls_weighting_scheme calc
_refine_ls_wR_factor_gt 0.1146
_refine_ls_wR_factor_ref 0.1223
_reflns_Friedel_coverage 0.000
_reflns_number_gt 2367
_reflns_number_total 2972
_reflns_threshold_expression 'I > 2\s(I)'
_cod_data_source_file jo7b00646_si_004.cif
_cod_data_source_block BE44m
_cod_database_code 4032533
_shelx_shelxl_version_number 2014/7
_shelx_space_group_comment
;
The symmetry employed for this shelxl refinement is uniquely defined
by the following loop, which should always be used as a source of
symmetry information in preference to the above space-group names.
They are only intended as comments.
;
_shelx_estimated_absorpt_t_min 0.950
_shelx_estimated_absorpt_t_max 0.978

loop_
_space_group_symop_operation_xyz
'x, y, z'
'-x, -y, -z'

loop_
_atom_site_label
_atom_site_type_symbol
_atom_site_fract_x
_atom_site_fract_y
_atom_site_fract_z
_atom_site_U_iso_or_equiv
_atom_site_adp_type
_atom_site_occupancy
_atom_site_site_symmetry_order
_atom_site_calc_flag
_atom_site_refinement_flags_posn
_atom_site_refinement_flags_adp
C1 C 0.6104(2) 0.1723(2) 0.87470(18) 0.0452(4) Uani 1 1 d . .
C2 C 0.6690(3) -0.0293(3) 0.7707(2) 0.0646(6) Uani 1 1 d . .
H2 H 0.6453 -0.0664 0.7069 0.078 Uiso 1 1 calc R U
C3 C 0.7953(3) -0.1328(3) 0.8476(2) 0.0660(6) Uani 1 1 d . .
H3 H 0.8579 -0.2361 0.8350 0.079 Uiso 1 1 calc R U
C4 C 0.8273(3) -0.0803(2) 0.9440(2) 0.0626(5) Uani 1 1 d . .
H4 H 0.9111 -0.1486 0.9989 0.075 Uiso 1 1 calc R U
C5 C 0.7346(3) 0.0740(2) 0.9589(2) 0.0546(5) Uani 1 1 d . .
H5 H 0.7543 0.1118 1.0238 0.066 Uiso 1 1 calc R U
C6 C 0.3760(2) 0.4431(2) 0.83321(18) 0.0458(4) Uani 1 1 d . .
C7 C 0.1686(3) 0.5148(2) 0.67531(18) 0.0487(4) Uani 1 1 d . .
C8 C -0.0121(3) 0.4898(2) 0.7195(2) 0.0606(5) Uani 1 1 d . .
H8 H -0.0403 0.4044 0.7957 0.073 Uiso 1 1 calc R U
C9 C -0.1535(3) 0.5903(3) 0.6518(2) 0.0633(5) Uani 1 1 d . .
H9 H -0.2759 0.5721 0.6824 0.076 Uiso 1 1 calc R U
C10 C -0.1133(3) 0.7164(2) 0.53997(19) 0.0528(5) Uani 1 1 d . .
C11 C 0.0667(3) 0.7423(3) 0.4952(2) 0.0664(6) Uani 1 1 d . .
H11 H 0.0946 0.8282 0.4194 0.080 Uiso 1 1 calc R U
C12 C 0.2079(3) 0.6399(3) 0.5632(2) 0.0639(5) Uani 1 1 d . .
H12 H 0.3308 0.6569 0.5318 0.077 Uiso 1 1 calc R U
C13 C -0.2292(4) 0.9488(3) 0.3690(3) 0.0973(9) Uani 1 1 d . .
H13A H -0.1772 1.0208 0.3934 0.146 Uiso 1 1 calc R U
H13B H -0.3458 1.0088 0.3404 0.146 Uiso 1 1 calc R U
H13C H -0.1417 0.9103 0.2976 0.146 Uiso 1 1 calc R U
N1 N 0.5763(2) 0.12348(19) 0.78149(16) 0.0544(4) Uani 1 1 d . .
N2 N 0.5184(2) 0.32966(18) 0.88981(16) 0.0484(4) Uani 1 1 d . .
H1N H 0.550(3) 0.353(2) 0.948(2) 0.050(5) Uiso 1 1 d . .
N3 N 0.3163(2) 0.4077(2) 0.74345(17) 0.0540(4) Uani 1 1 d . .
H2N H 0.373(3) 0.317(3) 0.725(2) 0.066(6) Uiso 1 1 d . .
O1 O -0.2631(2) 0.81121(19) 0.48013(16) 0.0728(4) Uani 1 1 d . .
S1 S 0.28659(8) 0.61906(6) 0.87941(6) 0.0662(2) Uani 1 1 d . .

loop_
_atom_site_aniso_label
_atom_site_aniso_U_11
_atom_site_aniso_U_22
_atom_site_aniso_U_33
_atom_site_aniso_U_23
_atom_site_aniso_U_13
_atom_site_aniso_U_12
C1 0.0370(8) 0.0395(9) 0.0572(10) -0.0152(8) -0.0102(7) -0.0023(7)
C2 0.0567(12) 0.0600(12) 0.0857(15) -0.0407(11) -0.0210(11) 0.0065(9)
C3 0.0546(11) 0.0482(11) 0.0963(16) -0.0325(11) -0.0212(11) 0.0089(9)
C4 0.0509(11) 0.0485(11) 0.0848(15) -0.0177(10) -0.0269(10) 0.0073(8)
C5 0.0504(10) 0.0466(10) 0.0698(12) -0.0191(9) -0.0245(9) 0.0012(8)
C6 0.0438(9) 0.0393(9) 0.0535(10) -0.0147(7) -0.0155(8) 0.0003(7)
C7 0.0533(10) 0.0426(9) 0.0553(10) -0.0227(8) -0.0225(8) 0.0047(8)
C8 0.0594(12) 0.0504(11) 0.0656(12) -0.0064(9) -0.0200(10) -0.0058(9)
C9 0.0476(10) 0.0597(12) 0.0784(14) -0.0123(11) -0.0192(10) -0.0065(9)
C10 0.0549(11) 0.0488(10) 0.0608(11) -0.0217(9) -0.0274(9) 0.0030(8)
C11 0.0667(13) 0.0651(13) 0.0584(12) -0.0016(10) -0.0220(10) -0.0093(10)
C12 0.0497(11) 0.0691(13) 0.0685(13) -0.0118(11) -0.0195(10) -0.0066(9)
C13 0.107(2) 0.0773(17) 0.105(2) 0.0054(15) -0.0704(18) -0.0054(15)
N1 0.0500(9) 0.0479(8) 0.0674(10) -0.0257(8) -0.0190(7) 0.0058(7)
N2 0.0483(8) 0.0411(8) 0.0603(9) -0.0191(7) -0.0247(7) 0.0033(6)
N3 0.0571(9) 0.0441(8) 0.0657(10) -0.0251(8) -0.0294(8) 0.0106(7)
O1 0.0663(9) 0.0647(9) 0.0872(11) -0.0114(8) -0.0432(8) 0.0020(7)
S1 0.0717(4) 0.0519(3) 0.0866(4) -0.0374(3) -0.0453(3) 0.0202(2)

loop_
_atom_type_symbol
_atom_type_description
_atom_type_scat_dispersion_real
_atom_type_scat_dispersion_imag
_atom_type_scat_source
C C 0.0033 0.0016 'International Tables Vol C Tables 4.2.6.8 and 6.1.1.4'
H H 0.0000 0.0000 'International Tables Vol C Tables 4.2.6.8 and 6.1.1.4'
N N 0.0061 0.0033 'International Tables Vol C Tables 4.2.6.8 and 6.1.1.4'
S S 0.1246 0.1234 'International Tables Vol C Tables 4.2.6.8 and 6.1.1.4'
O O 0.0106 0.0060 'International Tables Vol C Tables 4.2.6.8 and 6.1.1.4'

loop_
_geom_angle_atom_site_label_1
_geom_angle_atom_site_label_2
_geom_angle_atom_site_label_3
_geom_angle
N1 C1 C5 123.08(16)
N1 C1 N2 119.01(15)
C5 C1 N2 117.92(16)
N1 C2 C3 124.07(19)
N1 C2 H2 118.0
C3 C2 H2 118.0
C2 C3 C4 118.18(18)
C2 C3 H3 120.9
C4 C3 H3 120.9
C3 C4 C5 119.53(18)
C3 C4 H4 120.2
C5 C4 H4 120.2
C4 C5 C1 118.38(18)
C4 C5 H5 120.8
C1 C5 H5 120.8
N3 C6 N2 117.60(15)
N3 C6 S1 123.54(13)
N2 C6 S1 118.86(13)
C12 C7 C8 119.06(17)
C12 C7 N3 120.37(18)
C8 C7 N3 120.54(18)
C7 C8 C9 120.54(19)
C7 C8 H8 119.7
C9 C8 H8 119.7
C10 C9 C8 120.05(19)
C10 C9 H9 120.0
C8 C9 H9 120.0
C11 C10 C9 119.80(18)
C11 C10 O1 124.20(19)
C9 C10 O1 116.00(18)
C10 C11 C12 119.7(2)
C10 C11 H11 120.1
C12 C11 H11 120.1
C7 C12 C11 120.8(2)
C7 C12 H12 119.6
C11 C12 H12 119.6
O1 C13 H13A 109.5
O1 C13 H13B 109.5
H13A C13 H13B 109.5
O1 C13 H13C 109.5
H13A C13 H13C 109.5
H13B C13 H13C 109.5
C1 N1 C2 116.74(16)
C6 N2 C1 130.57(16)
C6 N2 H1N 115.5(14)
C1 N2 H1N 113.6(14)
C6 N3 C7 123.94(15)
C6 N3 H2N 116.3(15)
C7 N3 H2N 119.8(15)
C10 O1 C13 117.57(18)

loop_
_geom_bond_atom_site_label_1
_geom_bond_atom_site_label_2
_geom_bond_distance
C1 N1 1.327(2)
C1 C5 1.391(2)
C1 N2 1.397(2)
C2 N1 1.349(2)
C2 C3 1.364(3)
C2 H2 0.9300
C3 C4 1.372(3)
C3 H3 0.9300
C4 C5 1.373(3)
C4 H4 0.9300
C5 H5 0.9300
C6 N3 1.328(2)
C6 N2 1.365(2)
C6 S1 1.6787(17)
C7 C12 1.362(3)
C7 C8 1.368(3)
C7 N3 1.435(2)
C8 C9 1.383(3)
C8 H8 0.9300
C9 C10 1.367(3)
C9 H9 0.9300
C10 C11 1.364(3)
C10 O1 1.376(2)
C11 C12 1.388(3)
C11 H11 0.9300
C12 H12 0.9300
C13 O1 1.414(3)
C13 H13A 0.9600
C13 H13B 0.9600
C13 H13C 0.9600
N2 H1N 0.83(2)
N3 H2N 0.84(2)

loop_
_geom_hbond_atom_site_label_D
_geom_hbond_atom_site_label_H
_geom_hbond_atom_site_label_A
_geom_hbond_distance_DH
_geom_hbond_distance_HA
_geom_hbond_distance_DA
_geom_hbond_angle_DHA
_geom_hbond_site_symmetry_A
N2 H1N S1 0.83(2) 2.61(2) 3.4253(17) 167.9(18) 2_667
N3 H2N N1 0.84(2) 1.99(2) 2.683(2) 139(2) .

loop_
_geom_torsion_atom_site_label_1
_geom_torsion_atom_site_label_2
_geom_torsion_atom_site_label_3
_geom_torsion_atom_site_label_4
_geom_torsion
N1 C2 C3 C4 1.6(4)
C2 C3 C4 C5 -0.9(3)
C3 C4 C5 C1 -0.1(3)
N1 C1 C5 C4 0.6(3)
N2 C1 C5 C4 -179.37(18)
C12 C7 C8 C9 -0.3(3)
N3 C7 C8 C9 -178.28(18)
C7 C8 C9 C10 -0.2(3)
C8 C9 C10 C11 0.2(3)
C8 C9 C10 O1 -179.23(18)
C9 C10 C11 C12 0.3(3)
O1 C10 C11 C12 179.70(19)
C8 C7 C12 C11 0.8(3)
N3 C7 C12 C11 178.81(19)
C10 C11 C12 C7 -0.8(3)
C5 C1 N1 C2 -0.1(3)
N2 C1 N1 C2 179.89(17)
C3 C2 N1 C1 -1.0(3)
N3 C6 N2 C1 -3.8(3)
S1 C6 N2 C1 176.49(15)
N1 C1 N2 C6 8.5(3)
C5 C1 N2 C6 -171.57(19)
N2 C6 N3 C7 -179.76(17)
S1 C6 N3 C7 0.0(3)
C12 C7 N3 C6 84.9(2)
C8 C7 N3 C6 -97.2(2)
C11 C10 O1 C13 -3.1(3)
C9 C10 O1 C13 176.3(2)
